data_4512169
loop_
_publ_author_name
'Thorp-Greenwood, Flora L.'
'Kulak, Alexander N.'
'Hardie, Michaele J.'

_publ_section_title
;
 Three-Dimensional Silver-dabco Coordination Polymers with Zeolitic or
 Three-Connected Topology
;
_journal_issue 11
_journal_name_full 'Crystal Growth &amp; Design'
_journal_page_first 5361
_journal_paper_doi 10.1021/cg501231v
_journal_volume 14
_journal_year 2014
_chemical_formula_sum 'C22 H41 Ag B F4 N9 O'
_chemical_formula_weight 642.32
_chemical_name_systematic
; 
 bis(diazabicyclo[2.2.2]octane)silver(I)
 tetrafluroborate acetonitrile solvate
;
_space_group_IT_number 227
_symmetry_cell_setting cubic
_symmetry_space_group_name_Hall '-F 4vw 2vw 3'
_symmetry_space_group_name_H-M 'F d -3 m :2'
_atom_sites_solution_hydrogens geom
_atom_sites_solution_primary direct
_atom_sites_solution_secondary difmap
_audit_creation_method SHELXL-97
_cell_angle_alpha 90.00
_cell_angle_beta 90.00
_cell_angle_gamma 90.00
_cell_formula_units_Z 136
_cell_length_a 45.826(3)
_cell_length_b 45.826(3)
_cell_length_c 45.826(3)
_cell_measurement_temperature 150(2)
_cell_volume 96236(11)
_computing_structure_refinement 'SHELXL-97 (Sheldrick, 1997)'
_computing_structure_solution 'SHELXS-97 (Sheldrick, 1990)'
_diffrn_ambient_temperature 150(2)
_diffrn_measured_fraction_theta_full 0.996
_diffrn_measured_fraction_theta_max 0.996
_diffrn_radiation_monochromator graphite
_diffrn_radiation_source 'fine-focus sealed tube'
_diffrn_radiation_type MoK\a
_diffrn_radiation_wavelength 0.71073
_diffrn_reflns_av_R_equivalents 0.0893
_diffrn_reflns_av_sigmaI/netI 0.0435
_diffrn_reflns_limit_h_max 33
_diffrn_reflns_limit_h_min -55
_diffrn_reflns_limit_k_max 43
_diffrn_reflns_limit_k_min -48
_diffrn_reflns_limit_l_max 57
_diffrn_reflns_limit_l_min -29
_diffrn_reflns_number 62911
_diffrn_reflns_theta_full 26.66
_diffrn_reflns_theta_max 26.66
_diffrn_reflns_theta_min 1.26
_exptl_absorpt_coefficient_mu 0.772
_exptl_absorpt_correction_T_max 0.9268
_exptl_absorpt_correction_T_min 0.8015
_exptl_absorpt_correction_type multi-scan
_exptl_crystal_colour block
_exptl_crystal_density_diffrn 1.507
_exptl_crystal_density_method 'not measured'
_exptl_crystal_description colorless
_exptl_crystal_F_000 45152
_exptl_crystal_size_max 0.30
_exptl_crystal_size_mid 0.15
_exptl_crystal_size_min 0.10
_platon_squeeze_details
;
additional formula adhered to thermal analysis of material
;
_refine_diff_density_max 1.092
_refine_diff_density_min -2.948
_refine_diff_density_rms 0.171
_refine_ls_extinction_method none
_refine_ls_goodness_of_fit_ref 1.145
_refine_ls_hydrogen_treatment constr
_refine_ls_matrix_type full
_refine_ls_number_parameters 128
_refine_ls_number_reflns 4700
_refine_ls_number_restraints 0
_refine_ls_restrained_S_all 1.145
_refine_ls_R_factor_all 0.0881
_refine_ls_R_factor_gt 0.0758
_refine_ls_shift/su_max 0.000
_refine_ls_shift/su_mean 0.000
_refine_ls_structure_factor_coef Fsqd
_refine_ls_weighting_details 'calc w=1/[\s^2^(Fo^2^)+(0.0833P)^2^+2657.8369P] where P=(Fo^2^+2Fc^2^)/3'
_refine_ls_weighting_scheme calc
_refine_ls_wR_factor_gt 0.1998
_refine_ls_wR_factor_ref 0.2065
_reflns_number_gt 4011
_reflns_number_total 4700
_reflns_threshold_expression >2sigma(I)
_cod_data_source_file cg501231v_si_001.cif
_cod_data_source_block c:
_cod_depositor_comments 'Adding full bibliography for 4512167--4512169.cif.'
_cod_original_cell_volume 96235(10)
_cod_original_sg_symbol_H-M Fd-3m
_cod_database_code 4512169

loop_
_symmetry_equiv_pos_as_xyz
'x, y, z'
'-y, x+1/4, z+1/4'
'-x+1/4, -y+1/4, z'
'y+1/4, -x, z+1/4'
'x+1/4, -z, y+1/4'
'x, -y+1/4, -z+1/4'
'x+1/4, z+1/4, -y'
'z+1/4, y+1/4, -x'
'-x+1/4, y, -z+1/4'
'-z, y+1/4, x+1/4'
'z, x, y'
'y, z, x'
'-y+1/4, -z+1/4, x'
'z, -x+1/4, -y+1/4'
'-y+1/4, z, -x+1/4'
'-z+1/4, -x+1/4, y'
'-z+1/4, x, -y+1/4'
'y, -z+1/4, -x+1/4'
'y+1/4, x+1/4, -z'
'-y, -x, -z'
'-x, z+1/4, y+1/4'
'-x, -z, -y'
'z+1/4, -y, x+1/4'
'-z, -y, -x'
'x, y+1/2, z+1/2'
'-y, x+3/4, z+3/4'
'-x+1/4, -y+3/4, z+1/2'
'y+1/4, -x+1/2, z+3/4'
'x+1/4, -z+1/2, y+3/4'
'x, -y+3/4, -z+3/4'
'x+1/4, z+3/4, -y+1/2'
'z+1/4, y+3/4, -x+1/2'
'-x+1/4, y+1/2, -z+3/4'
'-z, y+3/4, x+3/4'
'z, x+1/2, y+1/2'
'y, z+1/2, x+1/2'
'-y+1/4, -z+3/4, x+1/2'
'z, -x+3/4, -y+3/4'
'-y+1/4, z+1/2, -x+3/4'
'-z+1/4, -x+3/4, y+1/2'
'-z+1/4, x+1/2, -y+3/4'
'y, -z+3/4, -x+3/4'
'y+1/4, x+3/4, -z+1/2'
'-y, -x+1/2, -z+1/2'
'-x, z+3/4, y+3/4'
'-x, -z+1/2, -y+1/2'
'z+1/4, -y+1/2, x+3/4'
'-z, -y+1/2, -x+1/2'
'x+1/2, y, z+1/2'
'-y+1/2, x+1/4, z+3/4'
'-x+3/4, -y+1/4, z+1/2'
'y+3/4, -x, z+3/4'
'x+3/4, -z, y+3/4'
'x+1/2, -y+1/4, -z+3/4'
'x+3/4, z+1/4, -y+1/2'
'z+3/4, y+1/4, -x+1/2'
'-x+3/4, y, -z+3/4'
'-z+1/2, y+1/4, x+3/4'
'z+1/2, x, y+1/2'
'y+1/2, z, x+1/2'
'-y+3/4, -z+1/4, x+1/2'
'z+1/2, -x+1/4, -y+3/4'
'-y+3/4, z, -x+3/4'
'-z+3/4, -x+1/4, y+1/2'
'-z+3/4, x, -y+3/4'
'y+1/2, -z+1/4, -x+3/4'
'y+3/4, x+1/4, -z+1/2'
'-y+1/2, -x, -z+1/2'
'-x+1/2, z+1/4, y+3/4'
'-x+1/2, -z, -y+1/2'
'z+3/4, -y, x+3/4'
'-z+1/2, -y, -x+1/2'
'x+1/2, y+1/2, z'
'-y+1/2, x+3/4, z+1/4'
'-x+3/4, -y+3/4, z'
'y+3/4, -x+1/2, z+1/4'
'x+3/4, -z+1/2, y+1/4'
'x+1/2, -y+3/4, -z+1/4'
'x+3/4, z+3/4, -y'
'z+3/4, y+3/4, -x'
'-x+3/4, y+1/2, -z+1/4'
'-z+1/2, y+3/4, x+1/4'
'z+1/2, x+1/2, y'
'y+1/2, z+1/2, x'
'-y+3/4, -z+3/4, x'
'z+1/2, -x+3/4, -y+1/4'
'-y+3/4, z+1/2, -x+1/4'
'-z+3/4, -x+3/4, y'
'-z+3/4, x+1/2, -y+1/4'
'y+1/2, -z+3/4, -x+1/4'
'y+3/4, x+3/4, -z'
'-y+1/2, -x+1/2, -z'
'-x+1/2, z+3/4, y+1/4'
'-x+1/2, -z+1/2, -y'
'z+3/4, -y+1/2, x+1/4'
'-z+1/2, -y+1/2, -x'
'-x, -y, -z'
'y, -x-1/4, -z-1/4'
'x-1/4, y-1/4, -z'
'-y-1/4, x, -z-1/4'
'-x-1/4, z, -y-1/4'
'-x, y-1/4, z-1/4'
'-x-1/4, -z-1/4, y'
'-z-1/4, -y-1/4, x'
'x-1/4, -y, z-1/4'
'z, -y-1/4, -x-1/4'
'-z, -x, -y'
'-y, -z, -x'
'y-1/4, z-1/4, -x'
'-z, x-1/4, y-1/4'
'y-1/4, -z, x-1/4'
'z-1/4, x-1/4, -y'
'z-1/4, -x, y-1/4'
'-y, z-1/4, x-1/4'
'-y-1/4, -x-1/4, z'
'y, x, z'
'x, -z-1/4, -y-1/4'
'x, z, y'
'-z-1/4, y, -x-1/4'
'z, y, x'
'-x, -y+1/2, -z+1/2'
'y, -x+1/4, -z+1/4'
'x-1/4, y+1/4, -z+1/2'
'-y-1/4, x+1/2, -z+1/4'
'-x-1/4, z+1/2, -y+1/4'
'-x, y+1/4, z+1/4'
'-x-1/4, -z+1/4, y+1/2'
'-z-1/4, -y+1/4, x+1/2'
'x-1/4, -y+1/2, z+1/4'
'z, -y+1/4, -x+1/4'
'-z, -x+1/2, -y+1/2'
'-y, -z+1/2, -x+1/2'
'y-1/4, z+1/4, -x+1/2'
'-z, x+1/4, y+1/4'
'y-1/4, -z+1/2, x+1/4'
'z-1/4, x+1/4, -y+1/2'
'z-1/4, -x+1/2, y+1/4'
'-y, z+1/4, x+1/4'
'-y-1/4, -x+1/4, z+1/2'
'y, x+1/2, z+1/2'
'x, -z+1/4, -y+1/4'
'x, z+1/2, y+1/2'
'-z-1/4, y+1/2, -x+1/4'
'z, y+1/2, x+1/2'
'-x+1/2, -y, -z+1/2'
'y+1/2, -x-1/4, -z+1/4'
'x+1/4, y-1/4, -z+1/2'
'-y+1/4, x, -z+1/4'
'-x+1/4, z, -y+1/4'
'-x+1/2, y-1/4, z+1/4'
'-x+1/4, -z-1/4, y+1/2'
'-z+1/4, -y-1/4, x+1/2'
'x+1/4, -y, z+1/4'
'z+1/2, -y-1/4, -x+1/4'
'-z+1/2, -x, -y+1/2'
'-y+1/2, -z, -x+1/2'
'y+1/4, z-1/4, -x+1/2'
'-z+1/2, x-1/4, y+1/4'
'y+1/4, -z, x+1/4'
'z+1/4, x-1/4, -y+1/2'
'z+1/4, -x, y+1/4'
'-y+1/2, z-1/4, x+1/4'
'-y+1/4, -x-1/4, z+1/2'
'y+1/2, x, z+1/2'
'x+1/2, -z-1/4, -y+1/4'
'x+1/2, z, y+1/2'
'-z+1/4, y, -x+1/4'
'z+1/2, y, x+1/2'
'-x+1/2, -y+1/2, -z'
'y+1/2, -x+1/4, -z-1/4'
'x+1/4, y+1/4, -z'
'-y+1/4, x+1/2, -z-1/4'
'-x+1/4, z+1/2, -y-1/4'
'-x+1/2, y+1/4, z-1/4'
'-x+1/4, -z+1/4, y'
'-z+1/4, -y+1/4, x'
'x+1/4, -y+1/2, z-1/4'
'z+1/2, -y+1/4, -x-1/4'
'-z+1/2, -x+1/2, -y'
'-y+1/2, -z+1/2, -x'
'y+1/4, z+1/4, -x'
'-z+1/2, x+1/4, y-1/4'
'y+1/4, -z+1/2, x-1/4'
'z+1/4, x+1/4, -y'
'z+1/4, -x+1/2, y-1/4'
'-y+1/2, z+1/4, x-1/4'
'-y+1/4, -x+1/4, z'
'y+1/2, x+1/2, z'
'x+1/2, -z+1/4, -y-1/4'
'x+1/2, z+1/2, y'
'-z+1/4, y+1/2, -x-1/4'
'z+1/2, y+1/2, x'

loop_
_atom_site_label
_atom_site_type_symbol
_atom_site_fract_x
_atom_site_fract_y
_atom_site_fract_z
_atom_site_U_iso_or_equiv
_atom_site_adp_type
_atom_site_occupancy
_atom_site_symmetry_multiplicity
_atom_site_calc_flag
_atom_site_refinement_flags
Ag3 Ag 0.067828(9) 0.371291(13) 0.067828(9) 0.0229(2) Uani 1 2 d S
N2 N 0.06228(14) 0.18772(14) 0.06228(14) 0.025(2) Uani 1 6 d S
N6 N 0.08433(10) 0.39317(11) 0.02392(10) 0.0258(10) Uani 1 1 d .
N5 N 0.10457(9) 0.37241(13) 0.10457(9) 0.0172(12) Uani 1 2 d S
N4 N 0.05576(11) 0.32120(14) 0.05576(11) 0.0301(16) Uani 1 2 d S
C3 C 0.02554(14) 0.28730(17) 0.02554(14) 0.037(2) Uani 1 2 d S
H3A H 0.0046 0.2838 0.0293 0.045 Uiso 0.50 1 calc PR
H3B H 0.0293 0.2838 0.0046 0.045 Uiso 0.50 1 calc PR
N3 N 0.04354(10) 0.26651(13) 0.04354(10) 0.0242(14) Uani 1 2 d S
C4 C 0.03304(16) 0.31918(19) 0.03304(16) 0.051(3) Uani 1 2 d S
H4A H 0.0399 0.3293 0.0152 0.061 Uiso 0.50 1 calc PR
H4B H 0.0152 0.3293 0.0399 0.061 Uiso 0.50 1 calc PR
Ag1 Ag 0.1250 0.1250 0.1250 0.0206(4) Uani 1 24 d S
N1 N 0.09517(14) 0.15483(14) 0.09517(14) 0.034(3) Uani 1 6 d S
C10 C 0.06222(18) 0.3931(2) 0.00021(15) 0.059(2) Uani 1 1 d .
H10A H 0.0454 0.4053 0.0059 0.071 Uiso 1 1 calc R
H10B H 0.0551 0.3729 -0.0031 0.071 Uiso 1 1 calc R
C7 C 0.13225(13) 0.35685(17) 0.09428(13) 0.0370(15) Uani 1 1 d .
H7A H 0.1274 0.3365 0.0890 0.044 Uiso 1 1 calc R
H7B H 0.1398 0.3667 0.0766 0.044 Uiso 1 1 calc R
C8 C 0.11325(12) 0.40243(18) 0.11325(12) 0.0313(19) Uani 1 2 d S
H8A H 0.0959 0.4130 0.1206 0.038 Uiso 0.50 1 calc PR
H8B H 0.1206 0.4130 0.0959 0.038 Uiso 0.50 1 calc PR
C11 C 0.0947(2) 0.42401(18) 0.02860(14) 0.062(3) Uani 1 1 d .
H11A H 0.1102 0.4241 0.0437 0.074 Uiso 1 1 calc R
H11B H 0.0783 0.4360 0.0359 0.074 Uiso 1 1 calc R
C9 C 0.1108(2) 0.3769(2) 0.01406(16) 0.070(3) Uani 1 1 d .
H9A H 0.1058 0.3561 0.0112 0.084 Uiso 1 1 calc R
H9B H 0.1260 0.3780 0.0294 0.084 Uiso 1 1 calc R
C1 C 0.1132(2) 0.17365(15) 0.07635(15) 0.077(5) Uani 1 2 d S
H1A H 0.1259 0.1614 0.0639 0.092 Uiso 0.50 1 calc PR
H1B H 0.1259 0.1861 0.0886 0.092 Uiso 0.50 1 calc PR
C6 C 0.0368(3) 0.27295(14) 0.07481(15) 0.076(3) Uani 1 1 d .
H6A H 0.0489 0.2603 0.0876 0.092 Uiso 1 1 calc R
H6B H 0.0160 0.2687 0.0788 0.092 Uiso 1 1 calc R
C2 C 0.0941(2) 0.19282(16) 0.05718(16) 0.078(5) Uani 1 2 d S
H2A H 0.0987 0.2136 0.0611 0.093 Uiso 0.50 1 calc PR
H2B H 0.0987 0.1889 0.0364 0.093 Uiso 0.50 1 calc PR
C5 C 0.0432(4) 0.30569(16) 0.08172(18) 0.114(5) Uani 1 1 d .
H5A H 0.0249 0.3155 0.0877 0.137 Uiso 1 1 calc R
H5B H 0.0572 0.3069 0.0982 0.137 Uiso 1 1 calc R
Ag2 Ag 0.032337(13) 0.217663(13) 0.032337(13) 0.0210(3) Uani 1 6 d S

loop_
_atom_site_aniso_label
_atom_site_aniso_U_11
_atom_site_aniso_U_22
_atom_site_aniso_U_33
_atom_site_aniso_U_23
_atom_site_aniso_U_13
_atom_site_aniso_U_12
Ag3 0.0236(2) 0.0217(3) 0.0236(2) -0.00080(16) 0.0008(2) -0.00080(16)
N2 0.025(2) 0.025(2) 0.025(2) 0.004(3) -0.004(3) 0.004(3)
N6 0.027(2) 0.031(3) 0.019(2) 0.0079(19) 0.0029(19) -0.001(2)
N5 0.0140(17) 0.024(3) 0.0140(17) 0.0009(17) -0.001(2) 0.0009(17)
N4 0.037(2) 0.017(3) 0.037(2) -0.0028(19) -0.010(3) -0.0028(19)
C3 0.049(4) 0.014(4) 0.049(4) -0.002(2) -0.017(5) -0.002(2)
N3 0.031(2) 0.010(3) 0.031(2) -0.0074(18) -0.007(3) -0.0074(18)
C4 0.071(5) 0.012(4) 0.071(5) 0.001(3) -0.031(6) 0.001(3)
Ag1 0.0206(4) 0.0206(4) 0.0206(4) 0.000 0.000 0.000
N1 0.034(3) 0.034(3) 0.034(3) 0.013(3) -0.013(3) 0.013(3)
C10 0.057(5) 0.093(7) 0.026(3) 0.019(4) -0.005(3) -0.049(5)
C7 0.027(3) 0.058(4) 0.026(3) -0.015(3) 0.000(3) 0.007(3)
C8 0.034(3) 0.026(4) 0.034(3) 0.002(2) -0.014(4) 0.002(2)
C11 0.109(7) 0.057(5) 0.021(3) -0.016(3) 0.035(4) -0.045(5)
C9 0.097(7) 0.075(6) 0.038(4) 0.036(4) 0.047(4) 0.055(5)
C1 0.027(5) 0.102(8) 0.102(8) 0.087(9) -0.007(3) 0.007(3)
C6 0.187(11) 0.015(3) 0.028(4) 0.007(3) -0.015(5) -0.034(5)
C2 0.031(6) 0.101(8) 0.101(8) 0.081(9) -0.001(3) 0.001(3)
C5 0.297(17) 0.016(4) 0.030(4) -0.002(3) -0.009(7) -0.039(6)
Ag2 0.0210(3) 0.0210(3) 0.0210(3) -0.0014(2) 0.0014(2) -0.0014(2)

loop_
_atom_type_symbol
_atom_type_description
_atom_type_scat_dispersion_real
_atom_type_scat_dispersion_imag
_atom_type_scat_source
C C 0.0033 0.0016 'International Tables Vol C Tables 4.2.6.8 and 6.1.1.4'
H H 0.0000 0.0000 'International Tables Vol C Tables 4.2.6.8 and 6.1.1.4'
B B 0.0013 0.0007 'International Tables Vol C Tables 4.2.6.8 and 6.1.1.4'
N N 0.0061 0.0033 'International Tables Vol C Tables 4.2.6.8 and 6.1.1.4'
O O 0.0106 0.0060 'International Tables Vol C Tables 4.2.6.8 and 6.1.1.4'
F F 0.0171 0.0103 'International Tables Vol C Tables 4.2.6.8 and 6.1.1.4'
Ag Ag -0.8971 1.1015 'International Tables Vol C Tables 4.2.6.8 and 6.1.1.4'

loop_
_geom_angle_atom_site_label_1
_geom_angle_atom_site_label_2
_geom_angle_atom_site_label_3
_geom_angle
_geom_angle_site_symmetry_1
_geom_angle_site_symmetry_3
N6 Ag3 N6 111.2(2) . 120
N6 Ag3 N5 111.42(14) . .
N6 Ag3 N5 111.42(14) 120 .
N6 Ag3 N4 106.23(15) . .
N6 Ag3 N4 106.23(15) 120 .
N5 Ag3 N4 110.0(2) . .
C2 N2 C2 106.3(6) 14 .
C2 N2 C2 106.3(6) 14 13
C2 N2 C2 106.3(6) . 13
C2 N2 Ag2 112.5(6) 14 .
C2 N2 Ag2 112.5(6) . .
C2 N2 Ag2 112.5(6) 13 .
C10 N6 C9 109.4(6) . .
C10 N6 C11 108.8(6) . .
C9 N6 C11 104.7(6) . .
C10 N6 Ag3 113.7(4) . .
C9 N6 Ag3 107.8(3) . .
C11 N6 Ag3 112.1(3) . .
C8 N5 C7 107.0(4) . .
C8 N5 C7 107.0(4) . 120
C7 N5 C7 107.1(7) . 120
C8 N5 Ag3 113.5(4) . .
C7 N5 Ag3 111.0(3) . .
C7 N5 Ag3 111.0(3) 120 .
C4 N4 C5 105.1(6) . .
C4 N4 C5 105.1(6) . 120
C5 N4 C5 112.5(11) . 120
C4 N4 Ag3 112.4(5) . .
C5 N4 Ag3 110.8(4) . .
C5 N4 Ag3 110.8(4) 120 .
N3 C3 C4 110.8(7) . .
C6 N3 C6 110.9(10) 120 .
C6 N3 C3 106.7(5) 120 .
C6 N3 C3 106.7(5) . .
C6 N3 Ag2 110.6(3) 120 .
C6 N3 Ag2 110.6(3) . .
C3 N3 Ag2 111.3(5) . .
N4 C4 C3 112.0(7) . .
N1 Ag1 N1 109.469(1) 122 3
N1 Ag1 N1 109.5 122 148
N1 Ag1 N1 109.5 3 148
N1 Ag1 N1 109.469(1) 122 .
N1 Ag1 N1 109.5 3 .
N1 Ag1 N1 109.469(1) 148 .
C1 N1 C1 108.3(6) . 14
C1 N1 C1 108.3(6) . 13
C1 N1 C1 108.3(6) 14 13
C1 N1 Ag1 110.6(6) . .
C1 N1 Ag1 110.6(6) 14 .
C1 N1 Ag1 110.6(6) 13 .
N6 C10 C11 109.9(5) . 92
C7 C7 N5 111.6(3) 167 .
N5 C8 C8 112.2(4) . 9
N6 C11 C10 111.8(5) . 92
N6 C9 C9 112.0(3) . 92
N1 C1 C2 110.7(9) . .
N3 C6 C5 110.2(6) . .
N2 C2 C1 112.4(9) . .
N4 C5 C6 111.5(6) . .
N3 Ag2 N3 111.56(15) . 13
N3 Ag2 N3 111.56(15) . 14
N3 Ag2 N3 111.55(15) 13 14
N3 Ag2 N2 107.29(16) . .
N3 Ag2 N2 107.30(16) 13 .
N3 Ag2 N2 107.30(16) 14 .

loop_
_geom_bond_atom_site_label_1
_geom_bond_atom_site_label_2
_geom_bond_distance
_geom_bond_site_symmetry_2
Ag3 N6 2.372(4) .
Ag3 N6 2.372(4) 120
Ag3 N5 2.381(6) .
Ag3 N4 2.425(7) .
N2 C2 1.496(11) 14
N2 C2 1.496(11) .
N2 C2 1.496(11) 13
N2 Ag2 2.376(11) .
N6 C10 1.486(8) .
N6 C9 1.495(8) .
N6 C11 1.506(8) .
N5 C8 1.486(10) .
N5 C7 1.530(7) .
N5 C7 1.530(7) 120
N4 C4 1.475(12) .
N4 C5 1.500(10) .
N4 C5 1.500(10) 120
C3 N3 1.506(11) .
C3 C4 1.540(11) .
N3 C6 1.495(8) 120
N3 C6 1.495(8) .
N3 Ag2 2.353(6) .
Ag1 N1 2.368(11) 122
Ag1 N1 2.368(11) 3
Ag1 N1 2.368(11) 148
Ag1 N1 2.368(11) .
N1 C1 1.474(11) .
N1 C1 1.474(11) 14
N1 C1 1.474(11) 13
C10 C11 1.566(9) 92
C7 C7 1.521(12) 167
C8 C8 1.523(16) 9
C11 C10 1.566(9) 92
C9 C9 1.512(12) 92
C1 C2 1.519(13) .
C6 C5 1.561(9) .
Ag2 N3 2.353(6) 13
Ag2 N3 2.353(6) 14

loop_
_platon_squeeze_void_nr
_platon_squeeze_void_average_x
_platon_squeeze_void_average_y
_platon_squeeze_void_average_z
_platon_squeeze_void_volume
_platon_squeeze_void_count_electrons
_platon_squeeze_void_content
1 -0.002 -0.005 -0.003 57903 28538 ' '
